data_7031820
loop_
_publ_author_name
'Morton, Jason G. M.'
'Al-Shammari, Haif'
'Sun, Yunshan'
'Zhu, Jiangtao'
'Stephan, Douglas W.'

_publ_section_title
;
 1,1-Olefin-bridged bis-(2-indenyl) metallocenes of titanium and
 zirconium.
;
_journal_issue 35
_journal_name_full 'Dalton transactions (Cambridge, England : 2003)'
_journal_page_first 13219
_journal_page_last 13231
_journal_paper_doi 10.1039/c4dt01583e
_journal_volume 43
_journal_year 2014
_chemical_formula_sum 'C38 H28 Cl2 Zr'
_chemical_formula_weight 646.72
_chemical_name_systematic
; 
 ? 
;
_space_group_IT_number 14
_symmetry_cell_setting monoclinic
_symmetry_space_group_name_Hall '-P 2ybc'
_symmetry_space_group_name_H-M 'P 1 21/c 1'
_atom_sites_solution_hydrogens geom
_atom_sites_solution_primary direct
_atom_sites_solution_secondary difmap
_audit_creation_method SHELXL-97
_cell_angle_alpha 90.00
_cell_angle_beta 92.85
_cell_angle_gamma 90.00
_cell_formula_units_Z 4
_cell_length_a 11.519
_cell_length_b 23.219
_cell_length_c 11.225
_cell_measurement_temperature 150(2)
_cell_volume 2998.521
_computing_cell_refinement 'Bruker SAINT'
_computing_data_collection 'Bruker APEX2'
_computing_data_reduction 'Bruker SAINT'
_computing_molecular_graphics 'Bruker SHELXTL'
_computing_publication_material 'Bruker SHELXTL'
_computing_structure_refinement 'SHELXL-97 (Sheldrick, 1997)'
_computing_structure_solution 'SHELXS-97 (Sheldrick, 1990)'
_diffrn_ambient_temperature 150(2)
_diffrn_measured_fraction_theta_full 0.996
_diffrn_measured_fraction_theta_max 0.996
_diffrn_radiation_monochromator graphite
_diffrn_radiation_source 'fine-focus sealed tube'
_diffrn_radiation_type MoK\a
_diffrn_radiation_wavelength 0.71073
_diffrn_reflns_av_R_equivalents 0.0465
_diffrn_reflns_av_sigmaI/netI 0.0573
_diffrn_reflns_limit_h_max 10
_diffrn_reflns_limit_h_min -15
_diffrn_reflns_limit_k_max 28
_diffrn_reflns_limit_k_min -31
_diffrn_reflns_limit_l_max 15
_diffrn_reflns_limit_l_min -14
_diffrn_reflns_number 28620
_diffrn_reflns_theta_full 29.30
_diffrn_reflns_theta_max 29.30
_diffrn_reflns_theta_min 1.75
_exptl_absorpt_coefficient_mu 0.571
_exptl_crystal_colour yellow
_exptl_crystal_density_diffrn 1.432
_exptl_crystal_density_method 'not measured'
_exptl_crystal_description blocks
_exptl_crystal_F_000 1320
_exptl_crystal_size_max 0.22
_exptl_crystal_size_mid 0.18
_exptl_crystal_size_min 0.15
_refine_diff_density_max 0.449
_refine_diff_density_min -0.446
_refine_diff_density_rms 0.081
_refine_ls_extinction_method none
_refine_ls_goodness_of_fit_ref 1.032
_refine_ls_hydrogen_treatment mixed
_refine_ls_matrix_type full
_refine_ls_number_parameters 370
_refine_ls_number_reflns 8173
_refine_ls_number_restraints 0
_refine_ls_restrained_S_all 1.032
_refine_ls_R_factor_all 0.0724
_refine_ls_R_factor_gt 0.0402
_refine_ls_shift/su_max 0.001
_refine_ls_shift/su_mean 0.000
_refine_ls_structure_factor_coef Fsqd
_refine_ls_weighting_details 'calc w=1/[\s^2^(Fo^2^)+(0.0434P)^2^+0.3315P] where P=(Fo^2^+2Fc^2^)/3'
_refine_ls_weighting_scheme calc
_refine_ls_wR_factor_gt 0.0897
_refine_ls_wR_factor_ref 0.1019
_reflns_number_gt 5539
_reflns_number_total 8173
_reflns_threshold_expression >2sigma(I)
_cod_data_source_file c4dt01583e1.cif
_cod_data_source_block jgmm012_compound_10b
_cod_depositor_comments 'Adding full bibliography for 7031816--7031825.cif.'
_cod_original_cell_volume 2998.8
_cod_original_sg_symbol_H-M P2(1)/c
_cod_database_code 7031820

loop_
_symmetry_equiv_pos_as_xyz
'x, y, z'
'-x, y+1/2, -z+1/2'
'-x, -y, -z'
'x, -y-1/2, z-1/2'

loop_
_atom_site_label
_atom_site_type_symbol
_atom_site_fract_x
_atom_site_fract_y
_atom_site_fract_z
_atom_site_U_iso_or_equiv
_atom_site_adp_type
_atom_site_occupancy
_atom_site_symmetry_multiplicity
_atom_site_calc_flag
_atom_site_refinement_flags
Zr1 Zr 0.23049(2) 0.400389(9) 0.737807(19) 0.02004(7) Uani 1 1 d .
Cl1 Cl 0.26303(6) 0.46946(3) 0.89768(5) 0.02934(15) Uani 1 1 d .
Cl2 Cl 0.20452(6) 0.46525(2) 0.56934(5) 0.02911(14) Uani 1 1 d .
C1 C 0.2236(2) 0.20981(10) 0.73833(19) 0.0231(5) Uani 1 1 d .
C2 C 0.2255(2) 0.26757(10) 0.7395(2) 0.0248(5) Uani 1 1 d .
C3 C 0.3272(2) 0.30640(9) 0.7266(2) 0.0234(5) Uani 1 1 d .
C4 C 0.3844(2) 0.33700(9) 0.8220(2) 0.0244(5) Uani 1 1 d .
H4 H 0.3778 0.3294 0.9045 0.029 Uiso 1 1 calc R
C5 C 0.4538(2) 0.38124(10) 0.7723(2) 0.0271(5) Uani 1 1 d .
C6 C 0.5327(2) 0.42170(10) 0.8247(3) 0.0328(6) Uani 1 1 d .
H6 H 0.5457 0.4238 0.9088 0.039 Uiso 1 1 calc R
C7 C 0.5895(2) 0.45759(11) 0.7509(3) 0.0406(7) Uani 1 1 d .
H7 H 0.6441 0.4844 0.7847 0.049 Uiso 1 1 calc R
C8 C 0.5694(3) 0.45599(11) 0.6253(3) 0.0429(8) Uani 1 1 d .
H8 H 0.6110 0.4816 0.5771 0.052 Uiso 1 1 calc R
C9 C 0.4919(2) 0.41855(11) 0.5722(3) 0.0370(7) Uani 1 1 d .
H9 H 0.4778 0.4184 0.4881 0.044 Uiso 1 1 calc R
C10 C 0.4329(2) 0.37993(10) 0.6458(2) 0.0282(6) Uani 1 1 d .
C11 C 0.3503(2) 0.33486(10) 0.6187(2) 0.0266(5) Uani 1 1 d .
H11 H 0.3170 0.3258 0.5419 0.032 Uiso 1 1 calc R
C12 C 0.1257(2) 0.30825(9) 0.7529(2) 0.0226(5) Uani 1 1 d .
C13 C 0.1070(2) 0.33817(10) 0.8608(2) 0.0251(5) Uani 1 1 d .
H13 H 0.1404 0.3288 0.9375 0.030 Uiso 1 1 calc R
C14 C 0.0289(2) 0.38476(10) 0.8337(2) 0.0246(5) Uani 1 1 d .
C15 C -0.0243(2) 0.42604(11) 0.9072(2) 0.0317(6) Uani 1 1 d .
H15 H -0.0097 0.4259 0.9913 0.038 Uiso 1 1 calc R
C16 C -0.0969(2) 0.46598(11) 0.8536(2) 0.0345(6) Uani 1 1 d .
H16 H -0.1336 0.4936 0.9015 0.041 Uiso 1 1 calc R
C17 C -0.1187(2) 0.46707(10) 0.7279(2) 0.0321(6) Uani 1 1 d .
H17 H -0.1695 0.4955 0.6937 0.038 Uiso 1 1 calc R
C18 C -0.0686(2) 0.42826(10) 0.6550(2) 0.0274(5) Uani 1 1 d .
H18 H -0.0833 0.4297 0.5711 0.033 Uiso 1 1 calc R
C19 C 0.0059(2) 0.38587(9) 0.7072(2) 0.0230(5) Uani 1 1 d .
C20 C 0.0704(2) 0.33968(9) 0.6579(2) 0.0233(5) Uani 1 1 d .
H20 H 0.0753 0.3315 0.5754 0.028 Uiso 1 1 calc R
C21 C 0.3331(2) 0.17569(9) 0.7311(2) 0.0240(5) Uani 1 1 d .
C22 C 0.4339(2) 0.18895(10) 0.7996(2) 0.0288(6) Uani 1 1 d .
H22 H 0.4342 0.2209 0.8525 0.035 Uiso 1 1 calc R
C23 C 0.5334(2) 0.15630(11) 0.7915(2) 0.0339(6) Uani 1 1 d .
H23 H 0.6014 0.1660 0.8387 0.041 Uiso 1 1 calc R
C24 C 0.5350(2) 0.10956(11) 0.7152(2) 0.0356(6) Uani 1 1 d .
H24 H 0.6035 0.0871 0.7102 0.043 Uiso 1 1 calc R
C25 C 0.4364(2) 0.09590(10) 0.6465(2) 0.0318(6) Uani 1 1 d .
H25 H 0.4375 0.0642 0.5929 0.038 Uiso 1 1 calc R
C26 C 0.3354(2) 0.12800(10) 0.6548(2) 0.0263(5) Uani 1 1 d .
H26 H 0.2674 0.1175 0.6084 0.032 Uiso 1 1 calc R
C27 C 0.1122(2) 0.17671(9) 0.7427(2) 0.0221(5) Uani 1 1 d .
C28 C 0.0146(2) 0.19062(10) 0.6715(2) 0.0276(5) Uani 1 1 d .
H28 H 0.0167 0.2229 0.6197 0.033 Uiso 1 1 calc R
C29 C -0.0867(2) 0.15796(11) 0.6744(2) 0.0337(6) Uani 1 1 d .
H29 H -0.1530 0.1680 0.6250 0.040 Uiso 1 1 calc R
C30 C -0.0906(2) 0.11082(11) 0.7496(2) 0.0337(6) Uani 1 1 d .
H30 H -0.1594 0.0884 0.7517 0.040 Uiso 1 1 calc R
C31 C 0.0059(2) 0.09658(10) 0.8214(2) 0.0305(6) Uani 1 1 d .
H31 H 0.0029 0.0645 0.8737 0.037 Uiso 1 1 calc R
C32 C 0.1071(2) 0.12878(9) 0.8177(2) 0.0258(5) Uani 1 1 d .
H32 H 0.1734 0.1182 0.8666 0.031 Uiso 1 1 calc R
C33 C 0.6508(4) 0.23502(17) 1.0800(4) 0.0744(12) Uani 1 1 d .
H33 H 0.5997 0.2275 1.1420 0.089 Uiso 1 1 calc R
C34 C 0.6357(3) 0.28247(17) 1.0071(4) 0.0707(12) Uani 1 1 d .
H34 H 0.5722 0.3075 1.0197 0.085 Uiso 1 1 calc R
C35 C 0.7085(4) 0.29543(18) 0.9163(4) 0.0842(14) Uani 1 1 d .
H35 H 0.6948 0.3286 0.8681 0.101 Uiso 1 1 calc R
C36 C 0.8000(4) 0.26002(19) 0.8969(4) 0.0837(14) Uani 1 1 d .
H36 H 0.8511 0.2682 0.8352 0.100 Uiso 1 1 calc R
C37 C 0.8171(4) 0.21245(19) 0.9680(4) 0.0842(15) Uani 1 1 d .
H37 H 0.8811 0.1879 0.9547 0.101 Uiso 1 1 calc R
C38 C 0.7434(4) 0.19860(17) 1.0598(4) 0.0859(15) Uani 1 1 d .
H38 H 0.7566 0.1651 1.1070 0.103 Uiso 1 1 calc R

loop_
_atom_site_aniso_label
_atom_site_aniso_U_11
_atom_site_aniso_U_22
_atom_site_aniso_U_33
_atom_site_aniso_U_23
_atom_site_aniso_U_13
_atom_site_aniso_U_12
Zr1 0.02293(13) 0.01827(12) 0.01900(11) 0.00093(9) 0.00193(8) 0.00015(10)
Cl1 0.0307(4) 0.0311(3) 0.0261(3) -0.0080(2) 0.0001(3) 0.0002(3)
Cl2 0.0313(4) 0.0314(3) 0.0246(3) 0.0092(2) 0.0006(3) -0.0008(3)
C1 0.0300(14) 0.0208(11) 0.0181(10) 0.0011(9) -0.0038(9) 0.0001(10)
C2 0.0292(13) 0.0246(12) 0.0205(11) 0.0011(10) -0.0006(10) 0.0014(11)
C3 0.0249(13) 0.0168(11) 0.0287(12) 0.0017(9) 0.0020(11) 0.0030(9)
C4 0.0238(13) 0.0233(12) 0.0260(12) 0.0024(10) 0.0002(10) 0.0016(10)
C5 0.0199(13) 0.0228(12) 0.0387(14) -0.0010(11) 0.0044(11) 0.0022(10)
C6 0.0222(14) 0.0296(13) 0.0469(16) -0.0064(12) 0.0040(12) 0.0019(11)
C7 0.0242(15) 0.0301(14) 0.068(2) -0.0077(14) 0.0105(15) -0.0018(11)
C8 0.0333(17) 0.0288(14) 0.069(2) 0.0083(14) 0.0226(16) 0.0003(12)
C9 0.0333(16) 0.0346(14) 0.0444(16) 0.0047(12) 0.0161(14) 0.0052(12)
C10 0.0257(14) 0.0227(12) 0.0371(14) 0.0006(11) 0.0100(12) 0.0032(10)
C11 0.0299(14) 0.0258(12) 0.0243(12) 0.0008(10) 0.0039(11) 0.0031(10)
C12 0.0241(13) 0.0195(11) 0.0242(12) -0.0002(9) 0.0008(10) -0.0027(10)
C13 0.0258(14) 0.0257(12) 0.0238(12) 0.0032(10) 0.0032(10) -0.0007(10)
C14 0.0239(13) 0.0242(12) 0.0263(12) 0.0003(10) 0.0069(11) -0.0033(10)
C15 0.0336(16) 0.0356(14) 0.0270(13) -0.0050(11) 0.0109(12) -0.0078(12)
C16 0.0279(15) 0.0303(14) 0.0466(16) -0.0067(12) 0.0149(13) 0.0001(11)
C17 0.0206(14) 0.0281(13) 0.0481(16) 0.0033(12) 0.0066(12) 0.0019(10)
C18 0.0205(13) 0.0295(13) 0.0324(13) 0.0048(11) 0.0018(11) -0.0002(10)
C19 0.0192(12) 0.0228(12) 0.0269(12) 0.0010(9) 0.0013(10) -0.0022(9)
C20 0.0242(13) 0.0229(11) 0.0230(11) -0.0019(9) 0.0015(10) -0.0022(10)
C21 0.0311(14) 0.0205(12) 0.0203(11) 0.0038(9) -0.0006(10) 0.0008(10)
C22 0.0380(16) 0.0213(12) 0.0266(12) 0.0029(10) -0.0017(12) 0.0006(11)
C23 0.0283(15) 0.0341(14) 0.0385(15) 0.0054(12) -0.0070(12) 0.0023(12)
C24 0.0304(15) 0.0347(15) 0.0419(16) 0.0081(12) 0.0048(13) 0.0080(12)
C25 0.0405(16) 0.0272(13) 0.0279(13) -0.0004(11) 0.0052(12) 0.0044(12)
C26 0.0318(15) 0.0249(12) 0.0220(12) 0.0015(10) -0.0010(11) -0.0005(11)
C27 0.0270(13) 0.0194(11) 0.0197(11) -0.0031(9) -0.0005(10) 0.0016(9)
C28 0.0350(15) 0.0221(12) 0.0251(12) -0.0004(10) -0.0038(11) 0.0006(11)
C29 0.0321(15) 0.0324(14) 0.0358(14) -0.0047(11) -0.0066(12) 0.0014(12)
C30 0.0306(15) 0.0307(14) 0.0404(15) -0.0067(11) 0.0071(13) -0.0045(11)
C31 0.0375(16) 0.0238(12) 0.0310(13) 0.0015(11) 0.0100(12) 0.0015(11)
C32 0.0305(14) 0.0229(12) 0.0238(12) 0.0001(10) -0.0005(11) 0.0023(10)
C33 0.067(3) 0.077(3) 0.075(3) -0.037(2) -0.034(2) 0.013(2)
C34 0.051(2) 0.081(3) 0.076(3) -0.049(2) -0.036(2) 0.036(2)
C35 0.093(3) 0.082(3) 0.072(3) -0.041(2) -0.041(3) 0.035(3)
C36 0.070(3) 0.100(3) 0.077(3) -0.049(3) -0.034(2) 0.027(3)
C37 0.058(3) 0.097(3) 0.093(3) -0.068(3) -0.045(2) 0.044(2)
C38 0.099(4) 0.066(3) 0.087(3) -0.038(2) -0.052(3) 0.034(2)

loop_
_atom_type_symbol
_atom_type_description
_atom_type_scat_dispersion_real
_atom_type_scat_dispersion_imag
_atom_type_scat_source
C C 0.0033 0.0016 'International Tables Vol C Tables 4.2.6.8 and 6.1.1.4'
H H 0.0000 0.0000 'International Tables Vol C Tables 4.2.6.8 and 6.1.1.4'
Cl Cl 0.1484 0.1585 'International Tables Vol C Tables 4.2.6.8 and 6.1.1.4'
Zr Zr -2.9673 0.5597 'International Tables Vol C Tables 4.2.6.8 and 6.1.1.4'

loop_
_geom_angle_atom_site_label_1
_geom_angle_atom_site_label_2
_geom_angle_atom_site_label_3
_geom_angle
Cl1 Zr1 Cl2 100.09(2)
Cl1 Zr1 C20 137.45(5)
Cl2 Zr1 C20 90.59(6)
Cl1 Zr1 C3 124.92(6)
Cl2 Zr1 C3 123.40(6)
C20 Zr1 C3 78.79(8)
Cl1 Zr1 C4 91.70(6)
Cl2 Zr1 C4 136.95(6)
C20 Zr1 C4 108.12(8)
C3 Zr1 C4 33.59(8)
Cl1 Zr1 C12 125.56(5)
Cl2 Zr1 C12 123.41(6)
C20 Zr1 C12 33.47(7)
C3 Zr1 C12 57.18(8)
C4 Zr1 C12 78.48(8)
Cl1 Zr1 C11 137.18(6)
Cl2 Zr1 C11 90.63(6)
C20 Zr1 C11 83.06(8)
C3 Zr1 C11 33.27(7)
C4 Zr1 C11 55.34(8)
C12 Zr1 C11 78.06(7)
Cl1 Zr1 C13 92.56(6)
Cl2 Zr1 C13 137.77(6)
C20 Zr1 C13 55.30(8)
C3 Zr1 C13 77.68(7)
C4 Zr1 C13 81.99(8)
C12 Zr1 C13 33.32(7)
C11 Zr1 C13 106.89(8)
Cl1 Zr1 C19 107.36(5)
Cl2 Zr1 C19 83.96(5)
C20 Zr1 C19 32.62(7)
C3 Zr1 C19 109.10(8)
C4 Zr1 C19 131.59(7)
C12 Zr1 C19 54.03(7)
C11 Zr1 C19 114.98(8)
C13 Zr1 C19 53.83(8)
Cl1 Zr1 C5 83.58(6)
Cl2 Zr1 C5 107.62(6)
C20 Zr1 C5 132.11(7)
C3 Zr1 C5 54.00(8)
C4 Zr1 C5 32.55(7)
C12 Zr1 C5 108.85(8)
C11 Zr1 C5 53.77(8)
C13 Zr1 C5 113.77(8)
C19 Zr1 C5 162.80(7)
Cl1 Zr1 C14 83.99(5)
Cl2 Zr1 C14 109.12(6)
C20 Zr1 C14 53.75(7)
C3 Zr1 C14 108.07(7)
C4 Zr1 C14 113.23(8)
C12 Zr1 C14 53.67(7)
C11 Zr1 C14 131.26(7)
C13 Zr1 C14 32.24(7)
C19 Zr1 C14 31.67(7)
C5 Zr1 C14 142.71(8)
Cl1 Zr1 C10 107.57(6)
Cl2 Zr1 C10 83.32(6)
C20 Zr1 C10 114.56(8)
C3 Zr1 C10 53.72(7)
C4 Zr1 C10 53.70(8)
C12 Zr1 C10 108.41(7)
C11 Zr1 C10 32.37(8)
C13 Zr1 C10 130.70(7)
C19 Zr1 C10 144.38(8)
C5 Zr1 C10 31.51(8)
C14 Zr1 C10 161.69(7)
C2 C1 C21 121.1(2)
C2 C1 C27 121.7(2)
C21 C1 C27 117.13(19)
C1 C2 C3 128.0(2)
C1 C2 C12 128.2(2)
C3 C2 C12 103.83(19)
C11 C3 C4 108.2(2)
C11 C3 C2 123.2(2)
C4 C3 C2 124.5(2)
C11 C3 Zr1 74.58(13)
C4 C3 Zr1 73.21(13)
C2 C3 Zr1 99.85(14)
C3 C4 C5 108.2(2)
C3 C4 Zr1 73.20(13)
C5 C4 Zr1 80.02(14)
C3 C4 H4 125.9
C5 C4 H4 125.9
Zr1 C4 H4 113.2
C6 C5 C10 120.0(2)
C6 C5 C4 132.4(2)
C10 C5 C4 107.6(2)
C6 C5 Zr1 123.67(16)
C10 C5 Zr1 75.00(14)
C4 C5 Zr1 67.42(13)
C7 C6 C5 118.1(3)
C7 C6 H6 121.0
C5 C6 H6 121.0
C6 C7 C8 121.9(3)
C6 C7 H7 119.1
C8 C7 H7 119.1
C9 C8 C7 121.6(3)
C9 C8 H8 119.2
C7 C8 H8 119.2
C8 C9 C10 118.1(3)
C8 C9 H9 120.9
C10 C9 H9 120.9
C9 C10 C5 120.3(2)
C9 C10 C11 132.0(3)
C5 C10 C11 107.6(2)
C9 C10 Zr1 124.98(17)
C5 C10 Zr1 73.49(13)
C11 C10 Zr1 67.99(13)
C3 C11 C10 108.0(2)
C3 C11 Zr1 72.15(13)
C10 C11 Zr1 79.64(13)
C3 C11 H11 126.0
C10 C11 H11 126.0
Zr1 C11 H11 114.4
C20 C12 C13 108.0(2)
C20 C12 C2 124.5(2)
C13 C12 C2 122.8(2)
C20 C12 Zr1 72.82(13)
C13 C12 Zr1 74.36(13)
C2 C12 Zr1 99.14(14)
C12 C13 C14 108.0(2)
C12 C13 Zr1 72.32(12)
C14 C13 Zr1 79.27(13)
C12 C13 H13 126.0
C14 C13 H13 126.0
Zr1 C13 H13 114.6
C15 C14 C13 132.1(2)
C15 C14 C19 119.9(2)
C13 C14 C19 108.0(2)
C15 C14 Zr1 123.93(16)
C13 C14 Zr1 68.49(12)
C19 C14 Zr1 73.46(13)
C16 C15 C14 118.2(2)
C16 C15 H15 120.9
C14 C15 H15 120.9
C15 C16 C17 121.6(2)
C15 C16 H16 119.2
C17 C16 H16 119.2
C18 C17 C16 121.6(2)
C18 C17 H17 119.2
C16 C17 H17 119.2
C17 C18 C19 118.6(2)
C17 C18 H18 120.7
C19 C18 H18 120.7
C18 C19 C20 132.6(2)
C18 C19 C14 120.1(2)
C20 C19 C14 107.2(2)
C18 C19 Zr1 122.74(16)
C20 C19 Zr1 67.55(13)
C14 C19 Zr1 74.87(14)
C12 C20 C19 108.5(2)
C12 C20 Zr1 73.71(14)
C19 C20 Zr1 79.83(13)
C12 C20 H20 125.8
C19 C20 H20 125.8
Zr1 C20 H20 113.0
C22 C21 C26 118.1(2)
C22 C21 C1 122.3(2)
C26 C21 C1 119.6(2)
C23 C22 C21 120.9(2)
C23 C22 H22 119.5
C21 C22 H22 119.5
C22 C23 C24 120.5(3)
C22 C23 H23 119.7
C24 C23 H23 119.7
C25 C24 C23 119.5(2)
C25 C24 H24 120.3
C23 C24 H24 120.3
C24 C25 C26 120.6(2)
C24 C25 H25 119.7
C26 C25 H25 119.7
C25 C26 C21 120.5(2)
C25 C26 H26 119.8
C21 C26 H26 119.8
C28 C27 C32 118.4(2)
C28 C27 C1 122.2(2)
C32 C27 C1 119.3(2)
C27 C28 C29 121.1(2)
C27 C28 H28 119.5
C29 C28 H28 119.5
C30 C29 C28 119.8(3)
C30 C29 H29 120.1
C28 C29 H29 120.1
C31 C30 C29 119.7(2)
C31 C30 H30 120.1
C29 C30 H30 120.1
C30 C31 C32 120.5(2)
C30 C31 H31 119.8
C32 C31 H31 119.8
C31 C32 C27 120.5(2)
C31 C32 H32 119.8
C27 C32 H32 119.8
C34 C33 C38 117.7(4)
C34 C33 H33 121.1
C38 C33 H33 121.1
C33 C34 C35 123.2(4)
C33 C34 H34 118.4
C35 C34 H34 118.4
C36 C35 C34 119.2(4)
C36 C35 H35 120.4
C34 C35 H35 120.4
C35 C36 C37 118.8(5)
C35 C36 H36 120.6
C37 C36 H36 120.6
C36 C37 C38 122.5(4)
C36 C37 H37 118.7
C38 C37 H37 118.7
C33 C38 C37 118.5(4)
C33 C38 H38 120.7
C37 C38 H38 120.7

loop_
_geom_bond_atom_site_label_1
_geom_bond_atom_site_label_2
_geom_bond_distance
Zr1 Cl1 2.4219(6)
Zr1 Cl2 2.4244(6)
Zr1 C20 2.455(2)
Zr1 C3 2.457(2)
Zr1 C4 2.457(2)
Zr1 C12 2.467(2)
Zr1 C11 2.488(2)
Zr1 C13 2.493(2)
Zr1 C19 2.615(2)
Zr1 C5 2.620(2)
Zr1 C14 2.633(2)
Zr1 C10 2.640(2)
C1 C2 1.341(3)
C1 C21 1.496(3)
C1 C27 1.498(3)
C2 C3 1.492(3)
C2 C12 1.501(3)
C3 C11 1.416(3)
C3 C4 1.420(3)
C4 C5 1.432(3)
C4 H4 0.9500
C5 C6 1.415(4)
C5 C10 1.429(4)
C6 C7 1.365(4)
C6 H6 0.9500
C7 C8 1.418(4)
C7 H7 0.9500
C8 C9 1.362(4)
C8 H8 0.9500
C9 C10 1.416(3)
C9 H9 0.9500
C10 C11 1.437(3)
C11 H11 0.9500
C12 C20 1.417(3)
C12 C13 1.422(3)
C13 C14 1.430(3)
C13 H13 0.9500
C14 C15 1.423(3)
C14 C19 1.432(3)
C15 C16 1.368(4)
C15 H15 0.9500
C16 C17 1.421(4)
C16 H16 0.9500
C17 C18 1.364(3)
C17 H17 0.9500
C18 C19 1.413(3)
C18 H18 0.9500
C19 C20 1.432(3)
C20 H20 0.9500
C21 C22 1.395(4)
C21 C26 1.401(3)
C22 C23 1.381(4)
C22 H22 0.9500
C23 C24 1.383(4)
C23 H23 0.9500
C24 C25 1.378(4)
C24 H24 0.9500
C25 C26 1.389(3)
C25 H25 0.9500
C26 H26 0.9500
C27 C28 1.385(3)
C27 C32 1.399(3)
C28 C29 1.394(4)
C28 H28 0.9500
C29 C30 1.384(4)
C29 H29 0.9500
C30 C31 1.380(4)
C30 H30 0.9500
C31 C32 1.387(3)
C31 H31 0.9500
C32 H32 0.9500
C33 C34 1.379(5)
C33 C38 1.389(5)
C33 H33 0.9500
C34 C35 1.385(6)
C34 H34 0.9500
C35 C36 1.363(5)
C35 H35 0.9500
C36 C37 1.371(6)
C36 H36 0.9500
C37 C38 1.404(6)
C37 H37 0.9500
C38 H38 0.9500
